data_4086246
loop_
_publ_author_name
'Hickey, Anne K.'
'Chen, Chun-Hsing'
'Pink, Maren'
'Smith, Jeremy M.'

_publ_section_title
;
 Low-Valent Iron Carbonyl Complexes with a Tripodal Carbene Ligand
;
_journal_issue 18
_journal_name_full Organometallics
_journal_page_first 4560
_journal_paper_doi 10.1021/acs.organomet.5b00646
_journal_volume 34
_journal_year 2015
_chemical_formula_moiety 'C54 H65 B1 Fe1 N6 O4.50'
_chemical_formula_sum 'C54 H65 B Fe N6 O4.5'
_chemical_formula_weight 936.80
_space_group_IT_number 14
_symmetry_cell_setting monoclinic
_symmetry_space_group_name_Hall '-P 2ybc'
_symmetry_space_group_name_H-M 'P 1 21/c 1'
_atom_sites_solution_hydrogens difmap
_atom_sites_solution_primary other
_audit_creation_date 2015-04-13
_audit_creation_method CRYSTALS_ver_14.61
_cell_angle_alpha 90
_cell_angle_beta 91.1154(19)
_cell_angle_gamma 90
_cell_formula_units_Z 4
_cell_length_a 12.5828(7)
_cell_length_b 18.0547(10)
_cell_length_c 22.4004(14)
_cell_measurement_reflns_used 6953
_cell_measurement_temperature 150
_cell_measurement_theta_max 23
_cell_measurement_theta_min 2
_cell_volume 5087.9(5)
_computing_cell_refinement 'Apex2 (Bruker AXS, 2006)'
_computing_data_collection 'Apex2 (Bruker AXS, 2006)'
_computing_data_reduction 'Apex2 (Bruker AXS, 2006)'
_computing_molecular_graphics 'CAMERON (Watkin et al., 1996)'
_computing_publication_material 'CRYSTALS (Betteridge et al., 2003)'
_computing_structure_refinement 'CRYSTALS (Betteridge et al., 2003)'
_computing_structure_solution 'Superflip (Palatinus & Chapuis, 2007)'
_diffrn_ambient_temperature 150
_diffrn_measured_fraction_theta_full 0.976
_diffrn_measured_fraction_theta_max 0.976
_diffrn_measurement_device Area
_diffrn_measurement_device_type 'Bruker Kappa Apex2'
_diffrn_measurement_method '\f & \w scans'
_diffrn_radiation_monochromator graphite
_diffrn_radiation_type 'Mo K\a'
_diffrn_radiation_wavelength 0.71073
_diffrn_reflns_av_R_equivalents 0.060
_diffrn_reflns_limit_h_max 15
_diffrn_reflns_limit_h_min -15
_diffrn_reflns_limit_k_max 21
_diffrn_reflns_limit_k_min 0
_diffrn_reflns_limit_l_max 26
_diffrn_reflns_limit_l_min 0
_diffrn_reflns_number 9056
_diffrn_reflns_theta_full 25.310
_diffrn_reflns_theta_max 25.310
_diffrn_reflns_theta_min 1.449
_diffrn_standards_number 0
_exptl_absorpt_coefficient_mu 0.348
_exptl_absorpt_correction_T_max 0.93
_exptl_absorpt_correction_T_min 0.93
_exptl_absorpt_correction_type multi-scan
_exptl_absorpt_process_details 'SADABS (Siemens, 1996)'
_exptl_crystal_colour colorless
_exptl_crystal_density_diffrn 1.223
_exptl_crystal_density_method 'not measured'
_exptl_crystal_description block
_exptl_crystal_F_000 1992
_exptl_crystal_size_max 0.300
_exptl_crystal_size_mid 0.200
_exptl_crystal_size_min 0.200
_refine_diff_density_max 1.22
_refine_diff_density_min -1.19
_refine_ls_extinction_method None
_refine_ls_goodness_of_fit_ref 0.9728
_refine_ls_hydrogen_treatment mixed
_refine_ls_matrix_type full
_refine_ls_number_parameters 567
_refine_ls_number_reflns 9007
_refine_ls_number_restraints 106
_refine_ls_R_factor_all 0.1118
_refine_ls_R_factor_gt 0.0700
_refine_ls_shift/su_max 0.0196709
_refine_ls_shift/su_mean 0.0011084
_refine_ls_structure_factor_coef Fsqd
_refine_ls_weighting_details
;
 Method= Modified Sheldrick 
 w=1/[\s^2^(F^2^) + ( 0.11P)^2^ +12.68P] 
 ,where P=(max(Fo^2^,0) + 2Fc^2^)/3 
;
_refine_ls_weighting_scheme calc
_refine_ls_wR_factor_all 0.2241
_refine_ls_wR_factor_gt 0.1836
_refine_ls_wR_factor_ref 0.2236
_reflns_limit_h_max 15
_reflns_limit_h_min -15
_reflns_limit_k_max 21
_reflns_limit_k_min 0
_reflns_limit_l_max 26
_reflns_limit_l_min 0
_reflns_number_gt 5420
_reflns_number_total 9056
_reflns_threshold_expression I>2.0\s(I)
_oxford_diffrn_Wilson_B_factor 0.00
_oxford_diffrn_Wilson_scale 0.00
_oxford_refine_ls_r_factor_ref 0.1117
_oxford_refine_ls_scale 0.06819(2)
_oxford_reflns_number_all 9011
_oxford_reflns_threshold_expression_ref I>-3.0\s(I)
_oxford_structure_analysis_title 'mo_15037_0ma in P2(1)/c'
_cod_data_source_file om5b00646_si_002.cif
_cod_data_source_block 15037
_cod_depositor_comments
;
The following automatic conversions were performed:

'_atom_sites_solution_primary' value 'Other' changed to 'other'
according to
/usr/data/users/saulius/crontab/automatic-downloads/current/ACS/lib/dictionaries/cif_core.dic
dictionary named 'cif_core.dic' version 2.4.2 from 2011-04-26.

Automatic conversion script
Id: cif_fix_values 3271 2015-04-21 07:52:19Z andrius 
;
_cod_original_cell_volume 5087.9(3)
_cod_original_sg_symbol_H-M 'P 21/c '
_cod_original_formula_sum 'C54 H65 B1 Fe1 N6 O4.50'
_cod_database_code 4086246

loop_
_symmetry_equiv_pos_as_xyz
x,y,z
-x,-y,-z
x,-y+1/2,z+1/2
-x,y+1/2,-z+1/2

loop_
_atom_site_label
_atom_site_type_symbol
_atom_site_fract_x
_atom_site_fract_y
_atom_site_fract_z
_atom_site_U_iso_or_equiv
_atom_site_occupancy
_atom_site_adp_type
_atom_site_refinement_flags_posn
_atom_site_refinement_flags_occupancy
_atom_site_disorder_assembly
_atom_site_disorder_group
Fe1 Fe 0.83632(5) 0.33223(3) 0.36243(3) 0.0262 1.0000 Uani . . . .
O1 O 0.6679(3) 0.44194(19) 0.37157(17) 0.0515 1.0000 Uani . . . .
O2 O 0.6624(3) 0.2306(2) 0.38610(17) 0.0536 1.0000 Uani . . . .
O3 O 0.4815(6) 0.3205(5) 0.1534(3) 0.164(3) 1.0000 Uiso D . . .
O4 O 0.8907(11) 0.7808(7) 0.3348(5) 0.172(5) 0.578(13) Uiso D P 1 1
O5 O 0.5048(15) 0.4381(7) 0.0156(7) 0.176(6) 0.5000 Uiso D . . .
O41 O 0.8147(13) 0.7562(4) 0.3286(6) 0.205(8) 0.422(13) Uiso D P 1 2
N1 N 0.9466(3) 0.4665(2) 0.30307(16) 0.0345 1.0000 Uani . . . .
N2 N 1.0517(3) 0.3956(2) 0.35438(16) 0.0316 1.0000 Uani . . . .
N3 N 0.9295(3) 0.18393(19) 0.31732(17) 0.0347 1.0000 Uani . . . .
N4 N 1.0411(3) 0.2584(2) 0.36101(16) 0.0341 1.0000 Uani . . . .
N5 N 0.8692(3) 0.3533(2) 0.49999(16) 0.0316 1.0000 Uani . . . .
N6 N 1.0132(3) 0.33747(19) 0.45056(15) 0.0282 1.0000 Uani . . . .
C1 C 0.9487(3) 0.4018(2) 0.33496(19) 0.0298 1.0000 Uani . . . .
C2 C 1.0447(4) 0.5000(3) 0.3047(2) 0.0435 1.0000 Uani . . . .
C3 C 1.1092(4) 0.4571(3) 0.3370(2) 0.0388 1.0000 Uani . . . .
C4 C 0.8579(4) 0.4987(2) 0.2706(2) 0.0354 1.0000 Uani . . . .
C5 C 0.8026(4) 0.5573(2) 0.2962(2) 0.0361 1.0000 Uani . . . .
C6 C 0.7218(4) 0.5907(3) 0.2628(2) 0.0449 1.0000 Uani . . . .
C7 C 0.6960(4) 0.5684(3) 0.2056(3) 0.0507 1.0000 Uani . . . .
C8 C 0.7542(5) 0.5120(3) 0.1808(2) 0.0553 1.0000 Uani . . . .
C9 C 0.8367(5) 0.4759(3) 0.2122(2) 0.0466 1.0000 Uani . . . .
C10 C 0.8309(4) 0.5859(3) 0.3573(2) 0.0452 1.0000 Uani . . . .
C11 C 0.6079(5) 0.6065(4) 0.1696(3) 0.0810 1.0000 Uani . . . .
C12 C 0.9036(6) 0.4181(3) 0.1829(3) 0.0675 1.0000 Uani . . . .
C13 C 0.9374(3) 0.2521(2) 0.34391(19) 0.0307 1.0000 Uani . . . .
C14 C 1.0280(4) 0.1495(3) 0.3184(2) 0.0440 1.0000 Uani . . . .
C15 C 1.0965(4) 0.1954(3) 0.3451(2) 0.0414 1.0000 Uani . . . .
C16 C 0.8367(4) 0.1485(2) 0.2921(2) 0.0352 1.0000 Uani . . . .
C17 C 0.8093(4) 0.1612(2) 0.2321(2) 0.0366 1.0000 Uani . . . .
C18 C 0.7258(4) 0.1210(3) 0.2075(2) 0.0436 1.0000 Uani . . . .
C19 C 0.6699(4) 0.0696(3) 0.2401(2) 0.0453 1.0000 Uani . . . .
C20 C 0.6984(4) 0.0589(3) 0.2996(2) 0.0485 1.0000 Uani . . . .
C21 C 0.7818(4) 0.0976(3) 0.3269(2) 0.0423 1.0000 Uani . . . .
C22 C 0.8717(5) 0.2147(3) 0.1957(2) 0.0546 1.0000 Uani . . . .
C23 C 0.5804(5) 0.0255(4) 0.2115(3) 0.0647 1.0000 Uani . . . .
C24 C 0.8137(5) 0.0825(3) 0.3908(2) 0.0596 1.0000 Uani . . . .
C25 C 0.9052(3) 0.3392(2) 0.44355(19) 0.0288 1.0000 Uani . . . .
C26 C 0.9538(4) 0.3618(3) 0.5397(2) 0.0366 1.0000 Uani . . . .
C27 C 1.0416(4) 0.3529(2) 0.50900(19) 0.0342 1.0000 Uani . . . .
C28 C 0.7604(3) 0.3599(2) 0.51757(18) 0.0295 1.0000 Uani . . . .
C29 C 0.7044(4) 0.2968(2) 0.53355(19) 0.0329 1.0000 Uani . . . .
C30 C 0.6010(4) 0.3062(3) 0.5521(2) 0.0379 1.0000 Uani . . . .
C31 C 0.5538(4) 0.3756(3) 0.5566(2) 0.0416 1.0000 Uani . . . .
C32 C 0.6136(4) 0.4370(3) 0.5416(2) 0.0405 1.0000 Uani . . . .
C33 C 0.7166(4) 0.4310(2) 0.5224(2) 0.0359 1.0000 Uani . . . .
C34 C 0.7544(4) 0.2207(2) 0.5310(2) 0.0425 1.0000 Uani . . . .
C35 C 0.4405(4) 0.3830(3) 0.5760(3) 0.0599 1.0000 Uani . . . .
C36 C 0.7813(4) 0.4986(2) 0.5079(2) 0.0447 1.0000 Uani . . . .
C37 C 1.2079(4) 0.3157(3) 0.4102(2) 0.0392 1.0000 Uani . . . .
C38 C 1.2369(4) 0.2685(3) 0.4573(2) 0.0491 1.0000 Uani . . . .
C39 C 1.3404(5) 0.2486(4) 0.4697(3) 0.0683 1.0000 Uani . . . .
C40 C 1.4205(5) 0.2750(4) 0.4359(3) 0.0735 1.0000 Uani . . . .
C41 C 1.3958(4) 0.3202(4) 0.3892(3) 0.0683 1.0000 Uani . . . .
C42 C 1.2914(4) 0.3392(3) 0.3758(2) 0.0504 1.0000 Uani . . . .
C43 C 0.7384(4) 0.4015(3) 0.3686(2) 0.0353 1.0000 Uani . . . .
C44 C 0.7342(4) 0.2694(3) 0.3770(2) 0.0367 1.0000 Uani . . . .
C45 C 0.5581(7) 0.3722(4) 0.1619(4) 0.128(3) 1.0000 Uiso D . . .
C46 C 0.5845(12) 0.3631(6) 0.2264(4) 0.1438(10) 0.555(15) Uiso D P 1 3
C47 C 0.5468(8) 0.2861(5) 0.2425(3) 0.148(4) 1.0000 Uiso D . . .
C48 C 0.4887(10) 0.2579(4) 0.1882(5) 0.110(4) 0.555(15) Uiso D P 1 3
C49 C 0.8339(9) 0.8015(6) 0.2824(4) 0.156(4) 1.0000 Uiso D . . .
C50 C 0.7816(8) 0.8701(5) 0.3011(4) 0.170(5) 1.0000 Uiso D . . .
C51 C 0.7798(9) 0.8668(5) 0.3677(4) 0.178(5) 1.0000 Uiso D . . .
C52 C 0.8736(12) 0.8229(9) 0.3856(4) 0.162(7) 0.578(13) Uiso D P 1 1
C53 C 0.6052(11) 0.4663(9) 0.0157(8) 0.127(6) 0.5000 Uiso D . . .
C54 C 0.4266(11) 0.4836(12) 0.0349(8) 0.150(9) 0.5000 Uiso D . . .
C461 C 0.6212(8) 0.3398(8) 0.2119(6) 0.1437 0.445(15) Uiso D P 1 4
C481 C 0.4496(7) 0.2823(7) 0.2033(5) 0.111(4) 0.445(15) Uiso D P 1 4
C521 C 0.8075(17) 0.7884(7) 0.3836(4) 0.098(6) 0.422(13) Uiso D P 1 2
C531 C 0.4679(12) 0.5578(8) 0.0183(9) 0.113(6) 0.5000 Uiso D . . .
C541 C 0.5849(11) 0.5460(8) 0.0049(10) 0.134(7) 0.5000 Uiso D . . .
B1 B 1.0833(4) 0.3284(3) 0.3947(2) 0.0318 1.0000 Uani . . . .
H1 H 0.772(3) 0.329(2) 0.2957(16) 0.0189 1.0000 Uiso . . . .
H21 H 1.0625 0.5455 0.2860 0.0511 1.0000 Uiso R . . .
H31 H 1.1820 0.4662 0.3465 0.0505 1.0000 Uiso R . . .
H61 H 0.6826 0.6301 0.2798 0.0583 1.0000 Uiso R . . .
H81 H 0.7370 0.4964 0.1413 0.0676 1.0000 Uiso R . . .
H101 H 0.7848 0.6256 0.3671 0.0565 1.0000 Uiso R . . .
H102 H 0.9023 0.6031 0.3577 0.0565 1.0000 Uiso R . . .
H103 H 0.8239 0.5473 0.3858 0.0565 1.0000 Uiso R . . .
H111 H 0.6012 0.5847 0.1311 0.1079 1.0000 Uiso R . . .
H112 H 0.6233 0.6578 0.1656 0.1079 1.0000 Uiso R . . .
H113 H 0.5431 0.6006 0.1902 0.1079 1.0000 Uiso R . . .
H121 H 0.8776 0.4097 0.1434 0.0818 1.0000 Uiso R . . .
H122 H 0.9749 0.4352 0.1817 0.0818 1.0000 Uiso R . . .
H123 H 0.9010 0.3733 0.2050 0.0818 1.0000 Uiso R . . .
H141 H 1.0437 0.1019 0.3029 0.0535 1.0000 Uiso R . . .
H151 H 1.1700 0.1867 0.3523 0.0530 1.0000 Uiso R . . .
H181 H 0.7071 0.1284 0.1667 0.0532 1.0000 Uiso R . . .
H201 H 0.6592 0.0247 0.3228 0.0621 1.0000 Uiso R . . .
H221 H 0.8418 0.2165 0.1564 0.0685 1.0000 Uiso R . . .
H222 H 0.9433 0.1983 0.1941 0.0685 1.0000 Uiso R . . .
H223 H 0.8695 0.2626 0.2131 0.0685 1.0000 Uiso R . . .
H231 H 0.5511 -0.0069 0.2403 0.0768 1.0000 Uiso R . . .
H232 H 0.6074 -0.0027 0.1794 0.0768 1.0000 Uiso R . . .
H233 H 0.5268 0.0582 0.1969 0.0768 1.0000 Uiso R . . .
H241 H 0.7681 0.0463 0.4074 0.0787 1.0000 Uiso R . . .
H242 H 0.8848 0.0648 0.3920 0.0787 1.0000 Uiso R . . .
H243 H 0.8094 0.1270 0.4133 0.0787 1.0000 Uiso R . . .
H261 H 0.9490 0.3723 0.5811 0.0466 1.0000 Uiso R . . .
H271 H 1.1123 0.3564 0.5243 0.0445 1.0000 Uiso R . . .
H301 H 0.5604 0.2637 0.5619 0.0466 1.0000 Uiso R . . .
H321 H 0.5823 0.4847 0.5444 0.0502 1.0000 Uiso R . . .
H341 H 0.7042 0.1848 0.5433 0.0571 1.0000 Uiso R . . .
H342 H 0.8152 0.2190 0.5568 0.0571 1.0000 Uiso R . . .
H343 H 0.7750 0.2104 0.4913 0.0571 1.0000 Uiso R . . .
H351 H 0.4216 0.4340 0.5767 0.0715 1.0000 Uiso R . . .
H352 H 0.4338 0.3627 0.6149 0.0715 1.0000 Uiso R . . .
H353 H 0.3946 0.3574 0.5489 0.0715 1.0000 Uiso R . . .
H361 H 0.7395 0.5417 0.5136 0.0585 1.0000 Uiso R . . .
H362 H 0.8425 0.5006 0.5334 0.0585 1.0000 Uiso R . . .
H363 H 0.8027 0.4962 0.4675 0.0585 1.0000 Uiso R . . .
H381 H 1.1824 0.2477 0.4807 0.0605 1.0000 Uiso R . . .
H391 H 1.3561 0.2185 0.5035 0.0895 1.0000 Uiso R . . .
H401 H 1.4918 0.2608 0.4446 0.0834 1.0000 Uiso R . . .
H411 H 1.4510 0.3391 0.3652 0.0871 1.0000 Uiso R . . .
H421 H 1.2754 0.3696 0.3423 0.0667 1.0000 Uiso R . . .
H451 H 0.5320 0.4210 0.1555 0.1509 0.555(15) Uiso R P 1 3
H452 H 0.6160 0.3632 0.1362 0.1509 0.555(15) Uiso R P 1 3
H453 H 0.5299 0.4185 0.1739 0.1509 0.445(15) Uiso R P 1 4
H454 H 0.5979 0.3787 0.1267 0.1509 0.445(15) Uiso R P 1 4
H461 H 0.6595 0.3663 0.2315 0.1798 0.555(15) Uiso R P 1 3
H462 H 0.5515 0.3987 0.2512 0.1798 0.555(15) Uiso R P 1 3
H471 H 0.6054 0.2537 0.2492 0.1825 0.555(15) Uiso R P 1 3
H472 H 0.5040 0.2870 0.2770 0.1825 0.555(15) Uiso R P 1 3
H473 H 0.5302 0.3026 0.2816 0.1825 0.445(15) Uiso R P 1 4
H474 H 0.5792 0.2386 0.2449 0.1825 0.445(15) Uiso R P 1 4
H481 H 0.5234 0.2194 0.1672 0.1545 0.555(15) Uiso R P 1 3
H482 H 0.4199 0.2417 0.1991 0.1545 0.555(15) Uiso R P 1 3
H491 H 0.8773 0.8082 0.2486 0.1821 0.578(13) Uiso R P 1 1
H492 H 0.7829 0.7638 0.2741 0.1821 0.578(13) Uiso R P 1 1
H501 H 0.8207 0.9114 0.2871 0.1863 1.0000 Uiso R . . .
H502 H 0.7110 0.8722 0.2854 0.1863 1.0000 Uiso R . . .
H513 H 0.8374 0.8951 0.3835 0.1979 0.422(13) Uiso R P 1 2
H514 H 0.7148 0.8861 0.3819 0.1979 0.422(13) Uiso R P 1 2
H531 H 0.6337 0.4581 0.0547 0.1840 0.5000 Uiso R . . .
H532 H 0.6506 0.4447 -0.0128 0.1840 0.5000 Uiso R . . .
H541 H 0.4227 0.4774 0.0769 0.1644 0.5000 Uiso R . . .
H542 H 0.3597 0.4722 0.0168 0.1644 0.5000 Uiso R . . .
H4611 H 0.6450 0.3764 0.2395 0.1798 0.445(15) Uiso R P 1 4
H4612 H 0.6809 0.3151 0.1958 0.1798 0.445(15) Uiso R P 1 4
H4811 H 0.3905 0.3035 0.2228 0.1552 0.445(15) Uiso R P 1 4
H4812 H 0.4330 0.2329 0.1917 0.1552 0.445(15) Uiso R P 1 4
H4911 H 0.9050 0.8030 0.2779 0.1824 0.422(13) Uiso . P 1 2
H4912 H 0.7974 0.7815 0.2477 0.1824 0.422(13) Uiso . P 1 2
H5211 H 0.8690 0.7809 0.4082 0.1339 0.422(13) Uiso R P 1 2
H5212 H 0.7466 0.7709 0.4036 0.1339 0.422(13) Uiso R P 1 2
H5311 H 0.4587 0.5916 0.0502 0.1489 0.5000 Uiso R . . .
H5312 H 0.4310 0.5754 -0.0163 0.1489 0.5000 Uiso R . . .
H5411 H 0.6274 0.5761 0.0306 0.1717 0.5000 Uiso R . . .
H5412 H 0.5995 0.5577 -0.0355 0.1717 0.5000 Uiso R . . .
H521 H 0.9323 0.8549 0.3933 0.1931 0.578(13) Uiso R P 1 1
H522 H 0.8617 0.7931 0.4198 0.1931 0.578(13) Uiso R P 1 1
H511 H 0.7830 0.9155 0.3837 0.2121 0.578(13) Uiso R P 1 1
H512 H 0.7179 0.8425 0.3814 0.2121 0.578(13) Uiso R P 1 1

loop_
_atom_site_aniso_label
_atom_site_aniso_U_11
_atom_site_aniso_U_22
_atom_site_aniso_U_33
_atom_site_aniso_U_23
_atom_site_aniso_U_13
_atom_site_aniso_U_12
Fe1 0.0269(3) 0.0228(3) 0.0289(3) -0.0026(3) 0.0043(2) 0.0013(3)
O1 0.042(2) 0.0389(19) 0.074(3) -0.0009(18) 0.0093(18) 0.0089(18)
O2 0.040(2) 0.045(2) 0.076(3) 0.0000(19) 0.0119(19) -0.0097(19)
N1 0.033(2) 0.033(2) 0.038(2) 0.0052(17) 0.0035(17) -0.0048(18)
N2 0.029(2) 0.032(2) 0.035(2) -0.0001(16) 0.0101(16) -0.0045(17)
N3 0.035(2) 0.030(2) 0.039(2) -0.0097(16) -0.0024(17) 0.0091(17)
N4 0.033(2) 0.033(2) 0.037(2) -0.0060(16) 0.0036(17) 0.0062(17)
N5 0.030(2) 0.033(2) 0.032(2) -0.0044(16) 0.0054(16) -0.0022(16)
N6 0.0266(19) 0.0278(18) 0.0301(19) -0.0036(15) 0.0009(15) -0.0009(16)
C1 0.032(2) 0.028(2) 0.030(2) -0.0013(18) 0.0067(19) 0.001(2)
C2 0.039(3) 0.044(3) 0.047(3) 0.011(2) 0.006(2) -0.011(2)
C3 0.032(3) 0.045(3) 0.040(3) 0.001(2) 0.008(2) -0.007(2)
C4 0.037(3) 0.032(2) 0.038(3) 0.004(2) 0.001(2) -0.011(2)
C5 0.031(2) 0.033(2) 0.044(3) 0.008(2) 0.003(2) -0.009(2)
C6 0.036(3) 0.043(3) 0.055(3) 0.015(2) 0.003(2) -0.006(2)
C7 0.045(3) 0.051(3) 0.056(3) 0.024(3) -0.004(3) -0.014(3)
C8 0.075(4) 0.055(3) 0.036(3) 0.011(3) -0.017(3) -0.027(3)
C9 0.065(4) 0.032(3) 0.043(3) 0.003(2) 0.004(3) -0.015(3)
C10 0.044(3) 0.050(3) 0.042(3) -0.004(2) 0.007(2) 0.000(3)
C11 0.065(4) 0.097(5) 0.081(5) 0.034(4) -0.025(4) -0.015(4)
C12 0.115(6) 0.045(3) 0.042(3) -0.006(3) 0.005(3) -0.005(4)
C13 0.032(3) 0.030(2) 0.029(2) -0.0049(18) 0.0049(19) 0.003(2)
C14 0.047(3) 0.034(3) 0.051(3) -0.014(2) -0.004(2) 0.013(2)
C15 0.035(3) 0.043(3) 0.046(3) -0.013(2) 0.001(2) 0.016(2)
C16 0.038(3) 0.028(2) 0.039(3) -0.0095(19) -0.002(2) 0.011(2)
C17 0.042(3) 0.032(2) 0.035(3) -0.005(2) 0.000(2) 0.006(2)
C18 0.047(3) 0.040(3) 0.043(3) -0.006(2) -0.004(2) 0.007(2)
C19 0.042(3) 0.041(3) 0.054(3) -0.014(2) 0.000(2) 0.004(2)
C20 0.056(3) 0.035(3) 0.055(3) -0.001(2) 0.007(3) -0.003(3)
C21 0.053(3) 0.035(3) 0.039(3) -0.003(2) 0.001(2) 0.004(2)
C22 0.066(4) 0.053(3) 0.044(3) -0.001(3) 0.000(3) -0.005(3)
C23 0.056(4) 0.067(4) 0.071(4) -0.017(3) -0.006(3) -0.008(3)
C24 0.080(4) 0.052(3) 0.046(3) 0.007(3) -0.001(3) -0.004(3)
C25 0.033(2) 0.022(2) 0.032(2) -0.0020(18) 0.0078(19) 0.0029(19)
C26 0.036(3) 0.044(3) 0.029(2) -0.005(2) -0.001(2) -0.009(2)
C27 0.031(2) 0.038(2) 0.033(2) -0.0053(19) 0.001(2) -0.007(2)
C28 0.028(2) 0.034(2) 0.027(2) -0.0033(18) 0.0045(18) 0.000(2)
C29 0.036(3) 0.035(2) 0.029(2) -0.0058(19) 0.0027(19) 0.001(2)
C30 0.032(3) 0.043(3) 0.039(3) -0.003(2) 0.007(2) -0.008(2)
C31 0.036(3) 0.048(3) 0.042(3) -0.010(2) 0.009(2) 0.006(2)
C32 0.041(3) 0.038(3) 0.042(3) -0.004(2) 0.005(2) 0.008(2)
C33 0.041(3) 0.033(2) 0.034(2) -0.0056(19) 0.003(2) -0.001(2)
C34 0.046(3) 0.031(2) 0.051(3) -0.004(2) 0.012(2) -0.001(2)
C35 0.038(3) 0.060(4) 0.082(4) -0.015(3) 0.017(3) 0.005(3)
C36 0.062(3) 0.029(2) 0.044(3) -0.003(2) 0.008(3) -0.005(2)
C37 0.032(3) 0.041(3) 0.045(3) -0.015(2) 0.004(2) 0.002(2)
C38 0.041(3) 0.062(3) 0.045(3) -0.006(3) 0.004(2) 0.013(3)
C39 0.044(3) 0.108(5) 0.053(4) -0.020(3) -0.006(3) 0.030(4)
C40 0.034(3) 0.118(6) 0.067(4) -0.042(4) -0.019(3) 0.025(4)
C41 0.024(3) 0.098(5) 0.083(5) -0.030(4) 0.013(3) -0.001(3)
C42 0.040(3) 0.061(3) 0.051(3) -0.009(3) 0.006(2) 0.006(3)
C43 0.032(3) 0.031(2) 0.043(3) -0.001(2) 0.008(2) 0.002(2)
C44 0.036(3) 0.030(2) 0.045(3) -0.001(2) 0.006(2) 0.005(2)
B1 0.024(3) 0.034(3) 0.037(3) -0.005(2) 0.005(2) 0.003(2)

loop_
_atom_type_symbol
_atom_type_scat_dispersion_real
_atom_type_scat_dispersion_imag
_atom_type_scat_Cromer_Mann_a1
_atom_type_scat_Cromer_Mann_b1
_atom_type_scat_Cromer_Mann_a2
_atom_type_scat_Cromer_Mann_b2
_atom_type_scat_Cromer_Mann_a3
_atom_type_scat_Cromer_Mann_b3
_atom_type_scat_Cromer_Mann_a4
_atom_type_scat_Cromer_Mann_b4
_atom_type_scat_Cromer_Mann_c
_atom_type_scat_source
C 0.0033 0.0016 2.3100 20.8439 1.0200 10.2075 1.5886 0.5687 0.8650 51.6512 0.2156 'International Tables Vol C 4.2.6.8 and 6.1.1.4'
H 0.0000 0.0000 0.4930 10.5109 0.3229 26.1257 0.1402 3.1424 0.0408 57.7998 0.0030 'International Tables Vol C 4.2.6.8 and 6.1.1.4'
B 0.0013 0.0007 2.0545 23.2185 1.3326 1.0210 1.0979 60.3498 0.7068 0.1403 -0.1932 'International Tables Vol C 4.2.6.8 and 6.1.1.4'
N 0.0061 0.0033 12.2126 0.0057 3.1322 9.8933 2.0125 28.9975 1.1663 0.5826 -11.5290 'International Tables Vol C 4.2.6.8 and 6.1.1.4'
O 0.0106 0.0060 3.0485 13.2771 2.2868 5.7011 1.5463 0.3239 0.8670 32.9089 0.2508 'International Tables Vol C 4.2.6.8 and 6.1.1.4'
Fe 0.3463 0.8444 11.7695 4.7611 7.3573 0.3072 3.5222 15.3535 2.3045 76.8805 1.0369 'International Tables Vol C 4.2.6.8 and 6.1.1.4'

loop_
_geom_angle_atom_site_label_1
_geom_angle_atom_site_label_2
_geom_angle_atom_site_label_3
_geom_angle
_geom_angle_publ_flag
C1 Fe1 C13 86.18(18) yes
C1 Fe1 C25 86.76(17) yes
C13 Fe1 C25 88.14(17) yes
C1 Fe1 C43 94.45(19) yes
C13 Fe1 C43 171.8(2) yes
C25 Fe1 C43 100.09(19) yes
C1 Fe1 C44 172.8(2) yes
C13 Fe1 C44 92.42(19) yes
C25 Fe1 C44 100.2(2) yes
C43 Fe1 C44 85.9(2) yes
C1 Fe1 H1 94.5(13) no
C13 Fe1 H1 95.0(12) no
C25 Fe1 H1 176.7(13) no
C43 Fe1 H1 76.8(12) no
C44 Fe1 H1 78.6(13) no
C45 O3 C48 116.67(7) yes
C45 O3 C481 116.73(7) yes
C49 O4 C52 116.90(7) yes
C53 O5 C54 116.74(7) yes
C49 O41 C521 116.76(7) yes
C1 N1 C2 110.7(4) yes
C1 N1 C4 127.9(4) yes
C2 N1 C4 121.3(4) yes
C1 N2 C3 110.0(4) yes
C1 N2 B1 118.6(3) yes
C3 N2 B1 131.1(4) yes
C13 N3 C14 109.8(4) yes
C13 N3 C16 128.5(4) yes
C14 N3 C16 121.7(4) yes
C13 N4 C15 110.1(4) yes
C13 N4 B1 121.4(4) yes
C15 N4 B1 128.5(4) yes
C25 N5 C26 110.4(4) yes
C25 N5 C28 126.9(4) yes
C26 N5 C28 122.7(4) yes
C25 N6 C27 110.1(3) yes
C25 N6 B1 119.3(3) yes
C27 N6 B1 130.2(4) yes
N1 C1 N2 104.2(4) yes
N1 C1 Fe1 133.7(3) yes
N2 C1 Fe1 121.6(3) yes
N1 C2 C3 107.2(4) yes
N1 C2 H21 126.0 no
C3 C2 H21 126.8 no
N2 C3 C2 107.7(4) yes
N2 C3 H31 125.6 no
C2 C3 H31 126.7 no
N1 C4 C5 119.0(4) yes
N1 C4 C9 119.1(4) yes
C5 C4 C9 121.5(5) yes
C4 C5 C6 118.2(5) yes
C4 C5 C10 121.7(4) yes
C6 C5 C10 120.1(5) yes
C5 C6 C7 122.2(5) yes
C5 C6 H61 119.3 no
C7 C6 H61 118.6 no
C6 C7 C8 118.3(5) yes
C6 C7 C11 121.2(6) yes
C8 C7 C11 120.5(6) yes
C7 C8 C9 122.3(5) yes
C7 C8 H81 118.8 no
C9 C8 H81 118.9 no
C8 C9 C4 117.4(5) yes
C8 C9 C12 121.3(5) yes
C4 C9 C12 121.2(5) yes
C5 C10 H101 109.6 no
C5 C10 H102 109.2 no
H101 C10 H102 109.5 no
C5 C10 H103 109.6 no
H101 C10 H103 109.5 no
H102 C10 H103 109.5 no
C7 C11 H111 110.1 no
C7 C11 H112 110.0 no
H111 C11 H112 109.5 no
C7 C11 H113 108.3 no
H111 C11 H113 109.5 no
H112 C11 H113 109.5 no
C9 C12 H121 109.5 no
C9 C12 H122 109.0 no
H121 C12 H122 109.5 no
C9 C12 H123 109.9 no
H121 C12 H123 109.5 no
H122 C12 H123 109.5 no
N3 C13 N4 105.0(4) yes
N3 C13 Fe1 135.1(3) yes
N4 C13 Fe1 119.9(3) yes
N3 C14 C15 107.4(4) yes
N3 C14 H141 126.3 no
C15 C14 H141 126.3 no
N4 C15 C14 107.7(4) yes
N4 C15 H151 125.8 no
C14 C15 H151 126.5 no
N3 C16 C17 119.2(4) yes
N3 C16 C21 118.7(4) yes
C17 C16 C21 121.9(4) yes
C16 C17 C18 117.9(4) yes
C16 C17 C22 120.4(4) yes
C18 C17 C22 121.6(4) yes
C17 C18 C19 122.2(5) yes
C17 C18 H181 118.8 no
C19 C18 H181 118.9 no
C18 C19 C20 118.4(5) yes
C18 C19 C23 120.9(5) yes
C20 C19 C23 120.7(5) yes
C19 C20 C21 122.1(5) yes
C19 C20 H201 119.2 no
C21 C20 H201 118.7 no
C16 C21 C20 117.5(5) yes
C16 C21 C24 121.7(5) yes
C20 C21 C24 120.8(5) yes
C17 C22 H221 109.0 no
C17 C22 H222 109.2 no
H221 C22 H222 109.5 no
C17 C22 H223 110.2 no
H221 C22 H223 109.5 no
H222 C22 H223 109.5 no
C19 C23 H231 109.5 no
C19 C23 H232 109.2 no
H231 C23 H232 109.5 no
C19 C23 H233 109.7 no
H231 C23 H233 109.5 no
H232 C23 H233 109.5 no
C21 C24 H241 110.1 no
C21 C24 H242 108.7 no
H241 C24 H242 109.5 no
C21 C24 H243 109.5 no
H241 C24 H243 109.5 no
H242 C24 H243 109.5 no
N5 C25 N6 104.1(4) yes
N5 C25 Fe1 134.5(3) yes
N6 C25 Fe1 121.0(3) yes
N5 C26 C27 107.0(4) yes
N5 C26 H261 126.0 no
C27 C26 H261 127.0 no
N6 C27 C26 108.3(4) yes
N6 C27 H271 125.5 no
C26 C27 H271 126.2 no
N5 C28 C29 119.5(4) yes
N5 C28 C33 118.4(4) yes
C29 C28 C33 122.0(4) yes
C28 C29 C30 117.3(4) yes
C28 C29 C34 121.4(4) yes
C30 C29 C34 121.2(4) yes
C29 C30 C31 122.6(4) yes
C29 C30 H301 118.7 no
C31 C30 H301 118.7 no
C30 C31 C32 117.9(4) yes
C30 C31 C35 120.7(5) yes
C32 C31 C35 121.4(5) yes
C31 C32 C33 122.1(4) yes
C31 C32 H321 118.9 no
C33 C32 H321 119.0 no
C28 C33 C32 118.0(4) yes
C28 C33 C36 120.7(4) yes
C32 C33 C36 121.3(4) yes
C29 C34 H341 109.1 no
C29 C34 H342 109.7 no
H341 C34 H342 109.5 no
C29 C34 H343 109.5 no
H341 C34 H343 109.5 no
H342 C34 H343 109.5 no
C31 C35 H351 109.3 no
C31 C35 H352 109.3 no
H351 C35 H352 109.5 no
C31 C35 H353 109.8 no
H351 C35 H353 109.5 no
H352 C35 H353 109.5 no
C33 C36 H361 109.4 no
C33 C36 H362 109.7 no
H361 C36 H362 109.5 no
C33 C36 H363 109.3 no
H361 C36 H363 109.5 no
H362 C36 H363 109.5 no
C38 C37 C42 114.6(5) yes
C38 C37 B1 119.1(4) yes
C42 C37 B1 125.6(5) yes
C37 C38 C39 123.0(6) yes
C37 C38 H381 118.5 no
C39 C38 H381 118.4 no
C38 C39 C40 120.3(6) yes
C38 C39 H391 119.5 no
C40 C39 H391 120.0 no
C39 C40 C41 118.7(5) yes
C39 C40 H401 119.9 no
C41 C40 H401 121.4 no
C40 C41 C42 121.1(6) yes
C40 C41 H411 119.5 no
C42 C41 H411 119.4 no
C41 C42 C37 122.2(6) yes
C41 C42 H421 119.9 no
C37 C42 H421 117.8 no
O1 C43 Fe1 173.9(4) yes
O2 C44 Fe1 176.3(4) yes
O3 C45 C46 101.86(7) yes
O3 C45 H451 112.0 no
C46 C45 H451 108.6 no
O3 C45 H452 110.6 no
C46 C45 H452 114.2 no
H451 C45 H452 109.5 no
O3 C45 C461 101.80(7) yes
O3 C45 H453 112.2 no
C461 C45 H453 109.3 no
O3 C45 H454 110.8 no
C461 C45 H454 113.1 no
H453 C45 H454 109.5 no
C45 C46 C47 105.55(7) yes
C45 C46 H461 108.3 no
C47 C46 H461 110.0 no
C45 C46 H462 113.6 no
C47 C46 H462 109.8 no
H461 C46 H462 109.5 no
C46 C47 C48 105.58(7) yes
C46 C47 H471 110.8 no
C48 C47 H471 106.4 no
C46 C47 H472 111.3 no
C48 C47 H472 113.1 no
H471 C47 H472 109.5 no
C461 C47 C481 105.52(7) yes
C461 C47 H473 111.4 no
C481 C47 H473 111.3 no
C461 C47 H474 109.4 no
C481 C47 H474 109.7 no
H473 C47 H474 109.5 no
C47 C48 O3 101.89(7) yes
C47 C48 H481 115.5 no
O3 C48 H481 110.4 no
C47 C48 H482 109.1 no
O3 C48 H482 110.3 no
H481 C48 H482 109.5 no
O4 C49 C50 101.97(7) yes
O4 C49 H491 114.0 no
C50 C49 H491 112.8 no
O4 C49 H492 107.5 no
C50 C49 H492 110.8 no
H491 C49 H492 109.5 no
O41 C49 C50 101.85(7) yes
O41 C49 H4911 107.3 no
C50 C49 H4911 117.1 no
O41 C49 H4912 107.6 no
C50 C49 H4912 109.7 no
H4911 C49 H4912 112.3 no
C49 C50 C51 105.50(5) yes
C49 C50 H501 109.3 no
C51 C50 H501 112.3 no
C49 C50 H502 110.3 no
C51 C50 H502 109.8 no
H501 C50 H502 109.5 no
C50 C51 C52 105.49(7) yes
C50 C51 H511 109.7 no
C52 C51 H511 111.6 no
C50 C51 H512 111.8 no
C52 C51 H512 108.7 no
H511 C51 H512 109.5 no
C50 C51 C521 105.55(7) yes
C50 C51 H513 108.9 no
C521 C51 H513 104.3 no
C50 C51 H514 110.5 no
C521 C51 H514 117.7 no
H513 C51 H514 109.5 no
C51 C52 O4 101.95(7) yes
C51 C52 H521 109.7 no
O4 C52 H521 110.4 no
C51 C52 H522 112.8 no
O4 C52 H522 112.3 no
H521 C52 H522 109.5 no
O5 C53 C541 101.88(7) yes
O5 C53 H531 106.1 no
C541 C53 H531 111.4 no
O5 C53 H532 114.4 no
C541 C53 H532 113.2 no
H531 C53 H532 109.5 no
O5 C54 C531 101.89(7) yes
O5 C54 H541 107.2 no
C531 C54 H541 112.4 no
O5 C54 H542 111.9 no
C531 C54 H542 113.6 no
H541 C54 H542 109.5 no
C47 C461 C45 105.49(7) yes
C47 C461 H4611 109.8 no
C45 C461 H4611 112.1 no
C47 C461 H4612 111.6 no
C45 C461 H4612 108.4 no
H4611 C461 H4612 109.5 no
C47 C481 O3 101.88(7) yes
C47 C481 H4811 110.4 no
O3 C481 H4811 114.4 no
C47 C481 H4812 112.1 no
O3 C481 H4812 108.4 no
H4811 C481 H4812 109.5 no
C51 C521 O41 101.93(7) yes
C51 C521 H5211 117.2 no
O41 C521 H5211 113.2 no
C51 C521 H5212 103.9 no
O41 C521 H5212 110.6 no
H5211 C521 H5212 109.5 no
C54 C531 C541 105.53(7) yes
C54 C531 H5311 110.0 no
C541 C531 H5311 111.8 no
C54 C531 H5312 109.7 no
C541 C531 H5312 110.2 no
H5311 C531 H5312 109.5 no
C531 C541 C53 105.54(7) yes
C531 C541 H5411 109.6 no
C53 C541 H5411 111.3 no
C531 C541 H5412 111.2 no
C53 C541 H5412 109.7 no
H5411 C541 H5412 109.5 no
C37 B1 N2 118.1(4) yes
C37 B1 N4 108.0(4) yes
N2 B1 N4 105.6(4) yes
C37 B1 N6 113.9(4) yes
N2 B1 N6 104.0(3) yes
N4 B1 N6 106.4(3) yes

loop_
_geom_bond_atom_site_label_1
_geom_bond_atom_site_label_2
_geom_bond_distance
_geom_bond_publ_flag
Fe1 C1 1.998(4) yes
Fe1 C13 1.975(4) yes
Fe1 C25 2.002(4) yes
Fe1 C43 1.763(5) yes
Fe1 C44 1.750(5) yes
Fe1 H1 1.69(4) no
O1 C43 1.151(5) yes
O2 C44 1.164(5) yes
O3 C45 1.352(4) yes
O3 C48 1.375(5) yes
O3 C45 1.352(4) yes
O3 C481 1.379(5) yes
O4 C49 1.414(5) yes
O4 C52 1.389(5) yes
O5 C53 1.362(6) yes
O5 C54 1.359(6) yes
O41 C49 1.345(5) yes
O41 C521 1.368(5) yes
N1 C1 1.368(5) yes
N1 C2 1.375(6) yes
N1 C4 1.443(6) yes
N2 C1 1.364(6) yes
N2 C3 1.386(6) yes
N2 B1 1.559(6) yes
N3 C13 1.370(5) yes
N3 C14 1.386(6) yes
N3 C16 1.438(6) yes
N4 C13 1.358(6) yes
N4 C15 1.384(6) yes
N4 B1 1.559(6) yes
N5 C25 1.375(5) yes
N5 C26 1.382(6) yes
N5 C28 1.437(5) yes
N6 C25 1.365(5) yes
N6 C27 1.379(5) yes
N6 B1 1.554(6) yes
C2 C3 1.327(7) yes
C2 H21 0.950 no
C3 H31 0.950 no
C4 C5 1.395(6) yes
C4 C9 1.391(7) yes
C5 C6 1.389(7) yes
C5 C10 1.500(7) yes
C6 C7 1.374(8) yes
C6 H61 0.950 no
C7 C8 1.378(8) yes
C7 C11 1.523(8) yes
C8 C9 1.402(8) yes
C8 H81 0.950 no
C9 C12 1.500(8) yes
C10 H101 0.950 no
C10 H102 0.950 no
C10 H103 0.950 no
C11 H111 0.950 no
C11 H112 0.950 no
C11 H113 0.950 no
C12 H121 0.950 no
C12 H122 0.950 no
C12 H123 0.950 no
C14 C15 1.329(7) yes
C14 H141 0.950 no
C15 H151 0.950 no
C16 C17 1.400(6) yes
C16 C21 1.396(7) yes
C17 C18 1.382(7) yes
C17 C22 1.496(7) yes
C18 C19 1.382(7) yes
C18 H181 0.950 no
C19 C20 1.388(7) yes
C19 C23 1.510(7) yes
C20 C21 1.392(7) yes
C20 H201 0.950 no
C21 C24 1.505(7) yes
C22 H221 0.950 no
C22 H222 0.950 no
C22 H223 0.950 no
C23 H231 0.950 no
C23 H232 0.950 no
C23 H233 0.950 no
C24 H241 0.950 no
C24 H242 0.950 no
C24 H243 0.950 no
C26 C27 1.322(6) yes
C26 H261 0.950 no
C27 H271 0.950 no
C28 C29 1.391(6) yes
C28 C33 1.401(6) yes
C29 C30 1.384(6) yes
C29 C34 1.513(6) yes
C30 C31 1.390(7) yes
C30 H301 0.950 no
C31 C32 1.385(7) yes
C31 C35 1.504(7) yes
C32 C33 1.378(6) yes
C32 H321 0.950 no
C33 C36 1.507(6) yes
C34 H341 0.950 no
C34 H342 0.950 no
C34 H343 0.950 no
C35 H351 0.950 no
C35 H352 0.950 no
C35 H353 0.950 no
C36 H361 0.950 no
C36 H362 0.950 no
C36 H363 0.950 no
C37 C38 1.399(7) yes
C37 C42 1.381(7) yes
C37 B1 1.615(7) yes
C38 C39 1.374(7) yes
C38 H381 0.950 no
C39 C40 1.359(9) yes
C39 H391 0.950 no
C40 C41 1.358(10) yes
C40 H401 0.950 no
C41 C42 1.385(8) yes
C41 H411 0.950 no
C42 H421 0.950 no
C45 C46 1.486(5) yes
C45 H451 0.950 no
C45 H452 0.950 no
C45 C461 1.480(5) yes
C45 H453 0.950 no
C45 H454 0.950 no
C46 C47 1.515(5) yes
C46 H461 0.950 no
C46 H462 0.950 no
C47 C48 1.498(4) yes
C47 H471 0.950 no
C47 H472 0.950 no
C47 C461 1.521(5) yes
C47 C481 1.494(4) yes
C47 H473 0.950 no
C47 H474 0.950 no
C48 H481 0.950 no
C48 H482 0.950 no
C49 C50 1.468(4) yes
C49 H491 0.950 no
C49 H492 0.950 no
C49 C50 1.468(4) yes
C49 H4911 0.903 no
C49 H4912 0.964 no
C50 C51 1.493(4) yes
C50 H501 0.950 no
C50 H502 0.950 no
C51 C52 1.472(5) yes
C51 H511 0.950 no
C51 H512 0.950 no
C51 C521 1.498(5) yes
C51 H513 0.950 no
C51 H514 0.950 no
C52 H521 0.950 no
C52 H522 0.950 no
C53 C541 1.480(6) yes
C53 H531 0.950 no
C53 H532 0.950 no
C54 C531 1.485(6) yes
C54 H541 0.950 no
C54 H542 0.950 no
C461 H4611 0.950 no
C461 H4612 0.950 no
C481 H4811 0.950 no
C481 H4812 0.950 no
C521 H5211 0.950 no
C521 H5212 0.950 no
C531 C541 1.522(5) yes
C531 H5311 0.950 no
C531 H5312 0.950 no
C541 H5411 0.950 no
C541 H5412 0.950 no

loop_
_geom_torsion_atom_site_label_1
_geom_torsion_atom_site_label_2
_geom_torsion_atom_site_label_3
_geom_torsion_atom_site_label_4
_geom_torsion
_geom_torsion_publ_flag
C13 Fe1 C1 N1 141.8(4) no
C13 Fe1 C1 N2 -47.9(3) no
C25 Fe1 C1 N1 -129.8(4) no
C25 Fe1 C1 N2 40.5(3) no
C43 Fe1 C1 N1 -30.0(4) no
C43 Fe1 C1 N2 140.4(3) no
C1 Fe1 C13 N3 -138.0(4) no
C1 Fe1 C13 N4 44.7(3) no
C25 Fe1 C13 N3 135.1(4) no
C25 Fe1 C13 N4 -42.2(3) no
C44 Fe1 C13 N3 34.9(5) no
C44 Fe1 C13 N4 -142.4(4) no
C1 Fe1 C25 N5 129.7(4) no
C1 Fe1 C25 N6 -42.6(3) no
C13 Fe1 C25 N5 -144.0(4) no
C13 Fe1 C25 N6 43.7(3) no
C43 Fe1 C25 N5 35.7(4) no
C43 Fe1 C25 N6 -136.6(3) no
C44 Fe1 C25 N5 -51.9(4) no
C44 Fe1 C25 N6 135.8(3) no
C48 O3 C45 C46 -31.5(11) no
C45 O3 C48 C47 27.2(11) no
C49 O4 C52 C51 12.0(16) no
C52 O4 C49 C50 5.9(15) no
C53 O5 C54 C531 30(2) no
C54 O5 C53 C541 -31(2) no
C1 N1 C4 C5 101.6(5) no
C2 N1 C1 N2 -2.0(5) no
C2 N1 C4 C5 -79.0(6) no
C4 N1 C1 Fe1 -11.0(7) no
C4 N1 C1 N2 177.5(4) no
C2 N1 C4 C9 94.4(5) no
C2 N1 C1 Fe1 169.5(3) no
C4 N1 C2 C3 -179.2(4) no
C1 N1 C4 C9 -85.1(6) no
C1 N1 C2 C3 0.3(5) no
B1 N2 C1 Fe1 5.3(5) no
C1 N2 B1 N6 -60.6(5) no
C1 N2 B1 C37 172.1(4) no
B1 N2 C1 N1 178.0(3) no
C3 N2 B1 N6 113.4(5) no
C3 N2 B1 C37 -13.9(7) no
C3 N2 B1 N4 -134.8(5) no
C1 N2 B1 N4 51.2(5) no
C3 N2 C1 N1 2.9(5) no
C1 N2 C3 C2 -2.8(5) no
B1 N2 C3 C2 -177.2(4) no
C3 N2 C1 Fe1 -169.9(3) no
C16 N3 C13 Fe1 1.2(7) no
C13 N3 C16 C21 -96.9(5) no
C14 N3 C16 C17 -92.9(5) no
C14 N3 C16 C21 81.8(6) no
C16 N3 C13 N4 178.8(4) no
C13 N3 C14 C15 -0.1(5) no
C14 N3 C13 Fe1 -177.6(4) no
C16 N3 C14 C15 -179.1(4) no
C13 N3 C16 C17 88.4(6) no
C14 N3 C13 N4 -0.1(5) no
B1 N4 C13 Fe1 -0.7(5) no
C13 N4 B1 N6 55.1(5) no
C13 N4 B1 C37 177.8(4) no
C15 N4 B1 N2 126.3(4) no
B1 N4 C13 N3 -178.7(4) no
C13 N4 C15 C14 -0.3(5) no
C15 N4 B1 C37 -0.9(6) no
C15 N4 C13 N3 0.2(5) no
B1 N4 C15 C14 178.5(4) no
C15 N4 C13 Fe1 178.3(3) no
C15 N4 B1 N6 -123.6(4) no
C13 N4 B1 N2 -55.0(5) no
C28 N5 C26 C27 -179.5(4) no
C25 N5 C28 C29 87.3(5) no
C26 N5 C28 C29 -93.7(5) no
C28 N5 C25 Fe1 7.6(6) no
C26 N5 C25 N6 1.6(5) no
C25 N5 C28 C33 -97.5(5) no
C28 N5 C25 N6 -179.3(4) no
C25 N5 C26 C27 -0.3(5) no
C26 N5 C28 C33 81.5(5) no
C26 N5 C25 Fe1 -171.6(3) no
C25 N6 B1 N2 58.3(5) no
C27 N6 C25 N5 -2.3(4) no
C25 N6 B1 C37 -171.8(4) no
B1 N6 C25 Fe1 -1.2(5) no
B1 N6 C25 N5 -175.5(4) no
C27 N6 B1 C37 16.4(6) no
C25 N6 C27 C26 2.2(5) no
B1 N6 C27 C26 174.5(4) no
C25 N6 B1 N4 -53.0(5) no
C27 N6 C25 Fe1 172.1(3) no
C27 N6 B1 N2 -113.5(4) no
C27 N6 B1 N4 135.3(4) no
N1 C2 C3 N2 1.5(5) no
C9 C4 C5 C10 -175.1(5) no
N1 C4 C5 C6 176.0(4) no
C5 C4 C9 C12 173.8(5) no
C5 C4 C9 C8 -2.7(8) no
C9 C4 C5 C6 2.8(7) no
N1 C4 C9 C8 -175.9(5) no
N1 C4 C9 C12 0.7(7) no
N1 C4 C5 C10 -2.0(6) no
C4 C5 C6 C7 -0.8(7) no
C10 C5 C6 C7 177.2(5) no
C5 C6 C7 C8 -1.3(8) no
C5 C6 C7 C11 -179.3(5) no
C6 C7 C8 C9 1.4(8) no
C11 C7 C8 C9 179.4(5) no
C7 C8 C9 C12 -175.9(5) no
C7 C8 C9 C4 0.6(8) no
N3 C14 C15 N4 0.3(5) no
C21 C16 C17 C22 -178.4(5) no
N3 C16 C17 C18 173.9(4) no
C17 C16 C21 C24 178.1(5) no
N3 C16 C17 C22 -3.9(6) no
C21 C16 C17 C18 -0.6(7) no
N3 C16 C21 C20 -174.0(4) no
N3 C16 C21 C24 3.6(7) no
C17 C16 C21 C20 0.5(7) no
C22 C17 C18 C19 177.8(5) no
C16 C17 C18 C19 0.0(7) no
C17 C18 C19 C23 -178.8(5) no
C17 C18 C19 C20 0.7(8) no
C23 C19 C20 C21 178.7(5) no
C18 C19 C20 C21 -0.7(8) no
C19 C20 C21 C16 0.2(8) no
C19 C20 C21 C24 -177.5(5) no
N5 C26 C27 N6 -1.1(5) no
C29 C28 C33 C32 -2.4(6) no
C29 C28 C33 C36 176.7(4) no
N5 C28 C29 C34 -2.0(6) no
C33 C28 C29 C30 2.9(6) no
C33 C28 C29 C34 -177.0(4) no
N5 C28 C33 C36 1.6(6) no
N5 C28 C33 C32 -177.4(4) no
N5 C28 C29 C30 177.9(4) no
C28 C29 C30 C31 -1.7(7) no
C34 C29 C30 C31 178.1(4) no
C29 C30 C31 C32 0.2(7) no
C29 C30 C31 C35 179.0(5) no
C35 C31 C32 C33 -178.4(5) no
C30 C31 C32 C33 0.3(7) no
C31 C32 C33 C36 -178.3(4) no
C31 C32 C33 C28 0.7(7) no
C38 C37 B1 N6 41.7(6) no
B1 C37 C38 C39 173.2(5) no
C42 C37 B1 N4 94.1(6) no
C38 C37 C42 C41 -3.2(8) no
B1 C37 C42 C41 -173.8(5) no
C42 C37 B1 N2 -25.6(7) no
C38 C37 B1 N2 164.1(4) no
C38 C37 B1 N4 -76.3(5) no
C42 C37 B1 N6 -148.0(5) no
C42 C37 C38 C39 1.8(8) no
C37 C38 C39 C40 0.3(10) no
C38 C39 C40 C41 -1.2(10) no
C39 C40 C41 C42 -0.2(10) no
C40 C41 C42 C37 2.5(10) no
O3 C45 C46 C47 20.9(11) no
C45 C46 C47 C48 -6.6(12) no
C46 C47 C48 O3 -10.1(11) no
O4 C49 C50 C51 -21.2(11) no
C49 C50 C51 C52 29.3(12) no
C50 C51 C52 O4 -24.6(13) no
O5 C53 C541 C531 17(2) no
O5 C54 C531 C541 -15.0(19) no
C54 C531 C541 C53 -1(2) no
